data_4035190
loop_
_publ_author_name
'Wang, Jia-Qi'
'Li, Jing'
'Zhang, Geng-Wu'
'Chen, Chuan-Feng'

_publ_section_title
;
 A Route to Enantiopure ( O-Methyl)<sub>6</sub>-2,6-Helic[6]arenes:
 Synthesis of Hexabromo-Substituted 2,6-Helic[6]arene Derivatives and
 Their Suzuki-Miyaura Coupling Reactions.
;
_journal_issue 19
_journal_name_full 'The Journal of organic chemistry'
_journal_page_first 11532
_journal_page_last 11540
_journal_paper_doi 10.1021/acs.joc.8b01437
_journal_volume 83
_journal_year 2018
_chemical_formula_moiety 'C H Cl3, C99 H66 O6'
_chemical_formula_sum 'C100 H67 Cl3 O6'
_chemical_formula_weight 1470.88
_space_group_crystal_system monoclinic
_space_group_IT_number 14
_space_group_name_Hall '-P 2ybc'
_space_group_name_H-M_alt 'P 1 21/c 1'
_atom_sites_solution_hydrogens mixed
_audit_creation_date 2017-05-05
_audit_creation_method
;
Olex2 1.2
(compiled 2017.03.28 svn.r3405 for OlexSys, GUI svn.r5335)
;
_cell_angle_alpha 90
_cell_angle_beta 108.057(3)
_cell_angle_gamma 90
_cell_formula_units_Z 4
_cell_length_a 24.8710(8)
_cell_length_b 16.1571(4)
_cell_length_c 22.4581(7)
_cell_measurement_reflns_used 19141
_cell_measurement_temperature 173(2)
_cell_measurement_theta_max 29.8770
_cell_measurement_theta_min 1.8180
_cell_volume 8580.2(5)
_computing_cell_refinement 'CrysAlisPro 1.171.39.9d (Rigaku OD, 2015)'
_computing_data_collection 'CrystalClear (Rigaku Inc., 2007)'
_computing_data_reduction 'CrysAlisPro 1.171.39.9d (Rigaku OD, 2015)'
_computing_molecular_graphics 'Olex2 (Dolomanov et al., 2009)'
_computing_publication_material 'CIFTAB (Sheldrick, 2013)'
_computing_structure_refinement 'ShelXL (Sheldrick, 2015)'
_diffrn_ambient_temperature 173(2)
_diffrn_measured_fraction_theta_full 1.000
_diffrn_measured_fraction_theta_max 1.000
_diffrn_measurement_device_type 'MM007-HF CCD(Saturn 724+)'
_diffrn_measurement_method '\w scans at fixed \c = 45\%'
_diffrn_radiation_monochromator Confocal
_diffrn_radiation_type MoK\a
_diffrn_radiation_wavelength 0.71073
_diffrn_reflns_av_R_equivalents 0.0733
_diffrn_reflns_av_unetI/netI 0.0860
_diffrn_reflns_Laue_measured_fraction_full 1.000
_diffrn_reflns_Laue_measured_fraction_max 1.000
_diffrn_reflns_limit_h_max 29
_diffrn_reflns_limit_h_min -29
_diffrn_reflns_limit_k_max 19
_diffrn_reflns_limit_k_min -19
_diffrn_reflns_limit_l_max 26
_diffrn_reflns_limit_l_min -26
_diffrn_reflns_number 55374
_diffrn_reflns_point_group_measured_fraction_full 1.000
_diffrn_reflns_point_group_measured_fraction_max 1.000
_diffrn_reflns_theta_full 24.999
_diffrn_reflns_theta_max 24.999
_diffrn_reflns_theta_min 1.526
_diffrn_source Confocal
_exptl_absorpt_coefficient_mu 0.159
_exptl_absorpt_correction_T_max 1.00000
_exptl_absorpt_correction_T_min 0.86807
_exptl_absorpt_correction_type multi-scan
_exptl_absorpt_process_details 'CrystalClear (Rigaku Inc., 2007)'
_exptl_crystal_colour Colorless
_exptl_crystal_density_diffrn 1.139
_exptl_crystal_description block
_exptl_crystal_F_000 3064
_refine_diff_density_max 0.496
_refine_diff_density_min -0.439
_refine_diff_density_rms 0.051
_refine_ls_extinction_method none
_refine_ls_goodness_of_fit_ref 1.043
_refine_ls_hydrogen_treatment constr
_refine_ls_matrix_type full
_refine_ls_number_parameters 1025
_refine_ls_number_reflns 15118
_refine_ls_number_restraints 192
_refine_ls_restrained_S_all 1.042
_refine_ls_R_factor_all 0.1271
_refine_ls_R_factor_gt 0.0745
_refine_ls_shift/su_max 0.001
_refine_ls_shift/su_mean 0.000
_refine_ls_structure_factor_coef Fsqd
_refine_ls_weighting_details 'w=1/[\s^2^(Fo^2^)+(0.0926P)^2^+0.4643P] where P=(Fo^2^+2Fc^2^)/3'
_refine_ls_weighting_scheme calc
_refine_ls_wR_factor_gt 0.1806
_refine_ls_wR_factor_ref 0.2121
_reflns_Friedel_coverage 0.000
_reflns_number_gt 8596
_reflns_number_total 15118
_reflns_threshold_expression 'I > 2\s(I)'
_cod_data_source_file jo8b01437_si_004.cif
_cod_data_source_block mx5882a
_cod_database_code 4035190
_shelx_shelxl_version_number 2016/6
_shelx_space_group_comment
;
The symmetry employed for this shelxl refinement is uniquely defined
by the following loop, which should always be used as a source of
symmetry information in preference to the above space-group names.
They are only intended as comments.
;
_olex2_refinement_description
;
1. Fixed Uiso
 At 1.2 times of:
  All C(H) groups, All C(H,H) groups
 At 1.5 times of:
  All O(H) groups
2. Restrained distances
 C78A-C73 = C78A-C77A = C78-C73 = C78-C77 = C77A-C76A = C77-C76 = C76A-C75A =
 C76-C75 = C75A-C74A = C75-C74 = C74A-C73 = C74-C73
 1.38 with sigma of 0.01
 O4-C57 = O3-C72 = O5-C25 = O2-C90 = O1-C1 = O6-C39
 1.37 with sigma of 0.001
3. Restrained planarity
 C76, C77, C78, C73, C74, C75
 with sigma of 0.001
 C76A, C77A, C78A, C73, C74A, C75A
 with sigma of 0.001
4. Uiso/Uaniso restraints and constraints
C78A \\sim C78 \\sim C77A \\sim C77 \\sim C76A \\sim C76 \\sim C75A \\sim C75
\\sim C74A \\sim C74: within 1.7A with sigma of 0.02 and sigma for terminal
atoms of 0.04
Uanis(C78A) \\sim Ueq, Uanis(C78) \\sim Ueq, Uanis(C77A) \\sim Ueq, Uanis(C77)
\\sim Ueq, Uanis(C76A) \\sim Ueq, Uanis(C76) \\sim Ueq, Uanis(C75A) \\sim Ueq,
Uanis(C75) \\sim Ueq, Uanis(C74A) \\sim Ueq, Uanis(C74) \\sim Ueq: with sigma
of 0.005 and sigma for terminal atoms of 0.01
5. Others
 Sof(C78A)=Sof(H78A)=Sof(C77A)=Sof(H77A)=Sof(C76A)=Sof(H76A)=Sof(C75A)=
 Sof(H75A)=Sof(C74A)=Sof(H74A)=1-FVAR(1)
 Sof(C74)=Sof(H74)=Sof(C75)=Sof(H75)=Sof(C76)=Sof(H76)=Sof(C77)=Sof(H77)=
 Sof(C78)=Sof(H78)=FVAR(1)
 Fixed X: C77(0.34227)
 Fixed Y: C77(0.734539)
 Fixed Z: C77(0.8873)
6.a Riding coordinates:
 O1(H1), O2(H2), O3(H3), O4(H4), O5(H5), O6(H6)
6.b Ternary CH refined with riding coordinates:
 C100(H100), C13(H13), C20(H20), C46(H46), C49(H49), C79(H79), C82(H82)
6.c Secondary CH2 refined with riding coordinates:
 C33(H33A,H33B), C66(H66A,H66B), C99(H99A,H99B)
6.d Aromatic/amide H refined with riding coordinates:
 C3(H3A), C8(H8), C9(H9), C10(H10), C11(H11), C12(H12), C15(H15), C16(H16),
 C17(H17), C18(H18), C23(H23), C28(H28), C29(H29), C30(H30), C31(H31), C32(H32),
  C35(H35), C41(H41), C42(H42), C43(H43), C44(H44), C45(H45), C50(H50),
 C51(H51), C52(H52), C53(H53), C59(H59), C61(H61), C62(H62), C63(H63), C64(H64),
  C65(H65), C68(H68), C74(H74), C75(H75), C76(H76), C77(H77), C78(H78),
 C84(H84), C85(H85), C86(H86), C87(H87), C92(H92), C94(H94), C95(H95), C96(H96),
  C97(H97), C98(H98), C78A(H78A), C77A(H77A), C76A(H76A), C75A(H75A), C74A(H74A)
;
_olex2_submission_special_instructions 'No special instructions were received'

loop_
_space_group_symop_operation_xyz
'x, y, z'
'-x, y+1/2, -z+1/2'
'-x, -y, -z'
'x, -y-1/2, z-1/2'

loop_
_atom_site_label
_atom_site_type_symbol
_atom_site_fract_x
_atom_site_fract_y
_atom_site_fract_z
_atom_site_U_iso_or_equiv
_atom_site_adp_type
_atom_site_occupancy
_atom_site_site_symmetry_order
_atom_site_calc_flag
_atom_site_refinement_flags_posn
_atom_site_refinement_flags_adp
_atom_site_refinement_flags_occupancy
_atom_site_disorder_assembly
_atom_site_disorder_group
Cl1 Cl 0.27032(6) 0.43848(9) 0.78926(6) 0.0957(4) Uani 1 1 d . . . . .
Cl2 Cl 0.22507(6) 0.49120(10) 0.66255(7) 0.1194(6) Uani 1 1 d . . . . .
Cl3 Cl 0.33514(5) 0.54324(7) 0.73502(6) 0.0837(4) Uani 1 1 d . . . . .
C100 C 0.28475(16) 0.4645(2) 0.72130(18) 0.0569(10) Uani 1 1 d . . . . .
H100 H 0.300886 0.415588 0.707458 0.068 Uiso 1 1 calc R . . . .
O1 O 0.43319(11) 0.46607(14) 0.96285(10) 0.0556(7) Uani 1 1 d D . . . .
H1 H 0.443182 0.511219 0.953315 0.083 Uiso 1 1 d R . . . .
O2 O 0.26877(11) 0.22999(13) 0.90717(12) 0.0576(7) Uani 1 1 d D . . . .
H2 H 0.239472 0.205854 0.888157 0.086 Uiso 1 1 d R . . . .
O3 O 0.16046(11) 0.72917(14) 0.73475(11) 0.0590(7) Uani 1 1 d D . . . .
H3 H 0.191987 0.749659 0.749385 0.089 Uiso 1 1 d R . . . .
O4 O 0.04976(10) 0.46496(15) 0.64476(11) 0.0593(7) Uani 1 1 d D . . . .
H4 H 0.041667 0.419673 0.627902 0.089 Uiso 1 1 d R . . . .
O5 O 0.27400(9) 0.29485(14) 0.54589(10) 0.0513(6) Uani 1 1 d D . . . .
H5 H 0.285047 0.282245 0.516304 0.077 Uiso 1 1 d R . . . .
O6 O 0.36666(8) 0.58897(15) 0.57979(11) 0.0553(7) Uani 1 1 d D . . . .
H6 H 0.369734 0.629273 0.602819 0.083 Uiso 1 1 d R . . . .
C1 C 0.42212(14) 0.41370(18) 0.91249(12) 0.0401(8) Uani 1 1 d D . . . .
C2 C 0.38911(14) 0.3446(2) 0.91307(16) 0.0408(8) Uani 1 1 d . . . . .
C3 C 0.37908(14) 0.2876(2) 0.86488(16) 0.0404(8) Uani 1 1 d . . . . .
H3A H 0.356847 0.241344 0.864970 0.048 Uiso 1 1 calc R . . . .
C4 C 0.40181(14) 0.2988(2) 0.81679(16) 0.0399(8) Uani 1 1 d . . . . .
C5 C 0.43500(14) 0.3684(2) 0.81577(15) 0.0402(8) Uani 1 1 d . . . . .
C6 C 0.44574(14) 0.4276(2) 0.86361(16) 0.0394(8) Uani 1 1 d . . . . .
C7 C 0.48306(14) 0.5010(2) 0.86646(15) 0.0404(8) Uani 1 1 d . . . . .
C8 C 0.46276(17) 0.5802(2) 0.86871(17) 0.0517(10) Uani 1 1 d . . . . .
H8 H 0.425292 0.587983 0.867100 0.062 Uiso 1 1 calc R . . . .
C9 C 0.49796(19) 0.6480(2) 0.87335(17) 0.0600(11) Uani 1 1 d . . . . .
H9 H 0.484285 0.701111 0.875702 0.072 Uiso 1 1 calc R . . . .
C10 C 0.55321(19) 0.6369(3) 0.87446(17) 0.0648(12) Uani 1 1 d . . . . .
H10 H 0.576697 0.682394 0.876929 0.078 Uiso 1 1 calc R . . . .
C11 C 0.57359(18) 0.5577(3) 0.87190(18) 0.0620(11) Uani 1 1 d . . . . .
H11 H 0.610887 0.549859 0.872819 0.074 Uiso 1 1 calc R . . . .
C12 C 0.53894(15) 0.4911(2) 0.86803(16) 0.0523(10) Uani 1 1 d . . . . .
H12 H 0.553007 0.438060 0.866412 0.063 Uiso 1 1 calc R . . . .
C13 C 0.45891(14) 0.3664(2) 0.76044(15) 0.0390(8) Uani 1 1 d . . . . .
H13 H 0.481871 0.415187 0.759052 0.047 Uiso 1 1 calc R . . . .
C14 C 0.49253(14) 0.2866(2) 0.76891(15) 0.0396(8) Uani 1 1 d . . . . .
C15 C 0.54908(15) 0.2779(2) 0.77559(16) 0.0477(9) Uani 1 1 d . . . . .
H15 H 0.570974 0.323960 0.773898 0.057 Uiso 1 1 calc R . . . .
C16 C 0.57324(16) 0.1991(2) 0.78495(17) 0.0533(10) Uani 1 1 d . . . . .
H16 H 0.611497 0.192772 0.789653 0.064 Uiso 1 1 calc R . . . .
C17 C 0.54099(16) 0.1309(2) 0.78727(17) 0.0544(10) Uani 1 1 d . . . . .
H17 H 0.557704 0.078809 0.793697 0.065 Uiso 1 1 calc R . . . .
C18 C 0.48366(15) 0.1388(2) 0.78011(16) 0.0480(9) Uani 1 1 d . . . . .
H18 H 0.461955 0.092481 0.781672 0.058 Uiso 1 1 calc R . . . .
C19 C 0.45951(14) 0.2164(2) 0.77069(15) 0.0405(9) Uani 1 1 d . . . . .
C20 C 0.39789(14) 0.2379(2) 0.76342(15) 0.0401(8) Uani 1 1 d . . . . .
H20 H 0.374860 0.189085 0.764721 0.048 Uiso 1 1 calc R . . . .
C21 C 0.37583(14) 0.28641(19) 0.70287(15) 0.0378(8) Uani 1 1 d . . . . .
C22 C 0.41003(13) 0.35470(19) 0.70029(16) 0.0370(8) Uani 1 1 d . . . . .
C23 C 0.39948(14) 0.3995(2) 0.64609(16) 0.0392(8) Uani 1 1 d . . . . .
H23 H 0.422579 0.444319 0.644763 0.047 Uiso 1 1 calc R . . . .
C24 C 0.35481(14) 0.3794(2) 0.59285(16) 0.0414(8) Uani 1 1 d . . . . .
C25 C 0.31958(11) 0.3130(2) 0.59690(13) 0.0404(8) Uani 1 1 d D . . . .
C26 C 0.32940(14) 0.2661(2) 0.65176(16) 0.0391(8) Uani 1 1 d . . . . .
C27 C 0.28835(15) 0.2000(2) 0.65418(16) 0.0446(9) Uani 1 1 d . . . . .
C28 C 0.21735(19) 0.1483(3) 0.6971(2) 0.0745(13) Uani 1 1 d . . . . .
H28 H 0.197406 0.153504 0.725766 0.089 Uiso 1 1 calc R . . . .
C29 C 0.2056(2) 0.0837(3) 0.6553(2) 0.0766(14) Uani 1 1 d . . . . .
H29 H 0.177962 0.045093 0.655638 0.092 Uiso 1 1 calc R . . . .
C30 C 0.23550(19) 0.0765(2) 0.6125(2) 0.0674(12) Uani 1 1 d . . . . .
H30 H 0.228237 0.032544 0.584425 0.081 Uiso 1 1 calc R . . . .
C31 C 0.27603(16) 0.1347(2) 0.61176(18) 0.0515(10) Uani 1 1 d . . . . .
H31 H 0.295318 0.130176 0.582438 0.062 Uiso 1 1 calc R . . . .
C32 C 0.25839(16) 0.2054(2) 0.69696(19) 0.0555(10) Uani 1 1 d . . . . .
H32 H 0.266177 0.248382 0.725961 0.067 Uiso 1 1 calc R . . . .
C33 C 0.34305(14) 0.4289(2) 0.53250(16) 0.0444(9) Uani 1 1 d . . . . .
H33A H 0.377545 0.456237 0.531725 0.053 Uiso 1 1 calc R . . . .
H33B H 0.331577 0.391366 0.497082 0.053 Uiso 1 1 calc R . . . .
C34 C 0.29723(14) 0.4933(2) 0.52597(15) 0.0395(8) Uani 1 1 d . . . . .
C35 C 0.24050(15) 0.4742(2) 0.49733(16) 0.0453(9) Uani 1 1 d . . . . .
H35 H 0.230646 0.422234 0.479568 0.054 Uiso 1 1 calc R . . . .
C36 C 0.19893(14) 0.5310(2) 0.49492(16) 0.0407(8) Uani 1 1 d . . . . .
C37 C 0.21269(14) 0.6104(2) 0.51919(15) 0.0399(8) Uani 1 1 d . . . . .
C38 C 0.26882(14) 0.6316(2) 0.54844(16) 0.0408(8) Uani 1 1 d . . . . .
C39 C 0.31049(9) 0.5723(2) 0.55132(15) 0.0417(9) Uani 1 1 d D . . . .
C40 C 0.28495(15) 0.7145(2) 0.57935(17) 0.0456(9) Uani 1 1 d . . . . .
C41 C 0.31561(15) 0.7716(2) 0.5564(2) 0.0583(11) Uani 1 1 d . . . . .
H41 H 0.326095 0.758081 0.521288 0.070 Uiso 1 1 calc R . . . .
C42 C 0.33078(16) 0.8476(2) 0.5845(2) 0.0642(12) Uani 1 1 d . . . . .
H42 H 0.350693 0.885505 0.568283 0.077 Uiso 1 1 calc R . . . .
C43 C 0.31559(18) 0.8663(3) 0.6377(2) 0.0735(14) Uani 1 1 d . . . . .
H43 H 0.325881 0.917080 0.657409 0.088 Uiso 1 1 calc R . . . .
C44 C 0.28547(18) 0.8106(3) 0.6618(2) 0.0669(12) Uani 1 1 d . . . . .
H44 H 0.275915 0.823679 0.697532 0.080 Uiso 1 1 calc R . . . .
C45 C 0.26968(16) 0.7353(2) 0.63231(18) 0.0557(10) Uani 1 1 d . . . . .
H45 H 0.248731 0.698252 0.647854 0.067 Uiso 1 1 calc R . . . .
C46 C 0.16089(14) 0.6634(2) 0.51332(15) 0.0402(8) Uani 1 1 d . . . . .
H46 H 0.170627 0.719763 0.528998 0.048 Uiso 1 1 calc R . . . .
C47 C 0.12368(14) 0.6615(2) 0.44569(17) 0.0436(9) Uani 1 1 d . . . . .
C48 C 0.10984(14) 0.5808(2) 0.42314(16) 0.0422(9) Uani 1 1 d . . . . .
C49 C 0.13549(14) 0.5156(2) 0.47208(16) 0.0418(9) Uani 1 1 d . . . . .
H49 H 0.125906 0.459179 0.456344 0.050 Uiso 1 1 calc R . . . .
C50 C 0.07529(15) 0.5685(2) 0.36276(18) 0.0540(10) Uani 1 1 d . . . . .
H50 H 0.065603 0.515148 0.347704 0.065 Uiso 1 1 calc R . . . .
C51 C 0.05475(17) 0.6373(3) 0.3240(2) 0.0687(12) Uani 1 1 d . . . . .
H51 H 0.031958 0.629407 0.282958 0.082 Uiso 1 1 calc R . . . .
C52 C 0.06812(17) 0.7158(3) 0.34651(19) 0.0638(12) Uani 1 1 d . . . . .
H52 H 0.053714 0.760899 0.320759 0.077 Uiso 1 1 calc R . . . .
C53 C 0.10282(15) 0.7290(2) 0.40713(18) 0.0526(10) Uani 1 1 d . . . . .
H53 H 0.112101 0.782526 0.421915 0.063 Uiso 1 1 calc R . . . .
C54 C 0.12829(14) 0.6165(2) 0.54963(16) 0.0396(8) Uani 1 1 d . . . . .
C55 C 0.11572(14) 0.5350(2) 0.52843(16) 0.0392(8) Uani 1 1 d . . . . .
C56 C 0.08896(14) 0.4814(2) 0.55954(16) 0.0399(8) Uani 1 1 d . . . . .
C57 C 0.07453(13) 0.5129(2) 0.61023(15) 0.0458(9) Uani 1 1 d D . . . .
C58 C 0.08479(14) 0.5956(2) 0.63022(16) 0.0447(9) Uani 1 1 d . . . . .
C59 C 0.11259(13) 0.6457(2) 0.59879(16) 0.0406(8) Uani 1 1 d . . . . .
H59 H 0.120643 0.700340 0.611544 0.049 Uiso 1 1 calc R . . . .
C60 C 0.08026(15) 0.3912(2) 0.54464(16) 0.0459(9) Uani 1 1 d . . . . .
C61 C 0.02660(17) 0.3586(2) 0.5210(2) 0.0632(12) Uani 1 1 d . . . . .
H61 H -0.004496 0.393836 0.510777 0.076 Uiso 1 1 calc R . . . .
C62 C 0.0184(2) 0.2746(3) 0.5121(3) 0.0876(16) Uani 1 1 d . . . . .
H62 H -0.018141 0.253533 0.496697 0.105 Uiso 1 1 calc R . . . .
C63 C 0.0632(3) 0.2225(3) 0.5259(3) 0.0963(17) Uani 1 1 d . . . . .
H63 H 0.057396 0.165868 0.519939 0.116 Uiso 1 1 calc R . . . .
C64 C 0.1179(2) 0.2536(3) 0.5488(2) 0.0913(16) Uani 1 1 d . . . . .
H64 H 0.148738 0.218007 0.558171 0.110 Uiso 1 1 calc R . . . .
C65 C 0.12593(18) 0.3378(2) 0.5575(2) 0.0658(12) Uani 1 1 d . . . . .
H65 H 0.162476 0.358839 0.572254 0.079 Uiso 1 1 calc R . . . .
C66 C 0.06658(15) 0.6281(2) 0.68370(16) 0.0513(10) Uani 1 1 d . . . . .
H66A H 0.060357 0.687249 0.678214 0.062 Uiso 1 1 calc R . . . .
H66B H 0.030719 0.602788 0.681796 0.062 Uiso 1 1 calc R . . . .
C67 C 0.10754(14) 0.6129(2) 0.74725(17) 0.0456(9) Uani 1 1 d . . . . .
C68 C 0.10053(15) 0.5473(2) 0.78403(17) 0.0449(9) Uani 1 1 d . . . . .
H68 H 0.070395 0.511096 0.768319 0.054 Uiso 1 1 calc R . . . .
C69 C 0.13721(15) 0.5349(2) 0.84320(16) 0.0409(8) Uani 1 1 d . . . . .
C70 C 0.18268(15) 0.5882(2) 0.86793(16) 0.0426(9) Uani 1 1 d . . . . .
C71 C 0.19263(14) 0.6531(2) 0.83228(16) 0.0421(9) Uani 1 1 d . . . . .
C72 C 0.15424(15) 0.66509(17) 0.77210(15) 0.0447(9) Uani 1 1 d D . . . .
C73 C 0.24271(15) 0.7091(2) 0.85453(14) 0.0490(9) Uani 1 1 d D . . . .
C74 C 0.2346(4) 0.7906(4) 0.8711(2) 0.046(2) Uani 0.533(5) 1 d D U P A 1
H74 H 0.197918 0.809067 0.865434 0.056 Uiso 0.533(5) 1 calc R . P A 1
C75 C 0.2791(3) 0.8446(5) 0.8955(3) 0.055(2) Uani 0.533(5) 1 d D U P A 1
H75 H 0.272843 0.898536 0.906165 0.066 Uiso 0.533(5) 1 calc R . P A 1
C76 C 0.3338(3) 0.8152(4) 0.90352(19) 0.067(3) Uani 0.533(5) 1 d D U P A 1
H76 H 0.364660 0.849947 0.919854 0.080 Uiso 0.533(5) 1 calc R . P A 1
C77 C 0.342270 0.734539 0.887300 0.069(2) Uani 0.533(5) 1 d D U P A 1
H77 H 0.378753 0.715402 0.892771 0.083 Uiso 0.533(5) 1 calc R . P A 1
C78 C 0.2968(3) 0.6828(4) 0.86312(15) 0.064(2) Uani 0.533(5) 1 d D U P A 1
H78 H 0.302965 0.628814 0.852414 0.077 Uiso 0.533(5) 1 calc R . P A 1
C79 C 0.21704(15) 0.5654(2) 0.93490(16) 0.0437(9) Uani 1 1 d . . . . .
H79 H 0.248609 0.603357 0.952981 0.052 Uiso 1 1 calc R . . . .
C80 C 0.23611(15) 0.4758(2) 0.93289(16) 0.0433(9) Uani 1 1 d . . . . .
C81 C 0.19153(14) 0.4225(2) 0.90588(16) 0.0414(9) Uani 1 1 d . . . . .
C82 C 0.13381(15) 0.4658(2) 0.88848(17) 0.0460(9) Uani 1 1 d . . . . .
H82 H 0.102189 0.427832 0.870637 0.055 Uiso 1 1 calc R . . . .
C83 C 0.13027(16) 0.5085(2) 0.94623(17) 0.0463(9) Uani 1 1 d . . . . .
C84 C 0.08838(18) 0.4996(2) 0.9750(2) 0.0616(11) Uani 1 1 d . . . . .
H84 H 0.058582 0.463053 0.958414 0.074 Uiso 1 1 calc R . . . .
C85 C 0.0909(2) 0.5445(3) 1.0277(2) 0.0680(12) Uani 1 1 d . . . . .
H85 H 0.062474 0.539039 1.046304 0.082 Uiso 1 1 calc R . . . .
C86 C 0.1355(2) 0.5978(3) 1.05308(19) 0.0642(12) Uani 1 1 d . . . . .
H86 H 0.137459 0.627115 1.089346 0.077 Uiso 1 1 calc R . . . .
C87 C 0.17759(18) 0.6081(2) 1.02481(17) 0.0552(10) Uani 1 1 d . . . . .
H87 H 0.207211 0.644902 1.041491 0.066 Uiso 1 1 calc R . . . .
C88 C 0.17479(16) 0.5631(2) 0.97165(17) 0.0476(9) Uani 1 1 d . . . . .
C89 C 0.20059(15) 0.3402(2) 0.89550(16) 0.0430(9) Uani 1 1 d . . . . .
C90 C 0.25692(15) 0.31117(14) 0.91577(16) 0.0428(9) Uani 1 1 d D . . . .
C91 C 0.30185(15) 0.3631(2) 0.94558(15) 0.0411(9) Uani 1 1 d . . . . .
C92 C 0.29081(15) 0.4470(2) 0.95337(15) 0.0423(9) Uani 1 1 d . . . . .
H92 H 0.320390 0.482944 0.972309 0.051 Uiso 1 1 calc R . . . .
C93 C 0.15366(15) 0.2857(2) 0.85872(18) 0.0474(9) Uani 1 1 d . . . . .
C94 C 0.1344(2) 0.2902(3) 0.7940(2) 0.0777(14) Uani 1 1 d . . . . .
H94 H 0.151453 0.327129 0.773589 0.093 Uiso 1 1 calc R . . . .
C95 C 0.0906(2) 0.2411(3) 0.7592(2) 0.0893(16) Uani 1 1 d . . . . .
H95 H 0.078566 0.244055 0.715708 0.107 Uiso 1 1 calc R . . . .
C96 C 0.06493(18) 0.1881(3) 0.7893(2) 0.0740(13) Uani 1 1 d . . . . .
H96 H 0.035556 0.154420 0.766192 0.089 Uiso 1 1 calc R . . . .
C97 C 0.08232(19) 0.1844(3) 0.8537(2) 0.0789(14) Uani 1 1 d . . . . .
H97 H 0.063618 0.150118 0.874139 0.095 Uiso 1 1 calc R . . . .
C98 C 0.12753(17) 0.2315(2) 0.8878(2) 0.0650(12) Uani 1 1 d . . . . .
H98 H 0.140502 0.226551 0.931192 0.078 Uiso 1 1 calc R . . . .
C99 C 0.36264(15) 0.3320(2) 0.96498(16) 0.0455(9) Uani 1 1 d . . . . .
H99A H 0.384702 0.361446 1.002194 0.055 Uiso 1 1 calc R . . . .
H99B H 0.363340 0.273639 0.975193 0.055 Uiso 1 1 calc R . . . .
C78A C 0.2867(3) 0.6959(4) 0.8265(3) 0.062(3) Uani 0.467(5) 1 d D U P A 2
H78A H 0.283709 0.652507 0.798453 0.074 Uiso 0.467(5) 1 calc R . P A 2
C77A C 0.3334(3) 0.7472(3) 0.8408(3) 0.066(3) Uani 0.467(5) 1 d D U P A 2
H77A H 0.361368 0.737524 0.822098 0.079 Uiso 0.467(5) 1 calc R . P A 2
C76A C 0.3398(4) 0.8120(4) 0.8817(3) 0.065(3) Uani 0.467(5) 1 d D U P A 2
H76A H 0.371242 0.846482 0.891358 0.078 Uiso 0.467(5) 1 calc R . P A 2
C75A C 0.2966(4) 0.8233(6) 0.9082(4) 0.069(3) Uani 0.467(5) 1 d D U P A 2
H75A H 0.299789 0.866856 0.936179 0.083 Uiso 0.467(5) 1 calc R . P A 2
C74A C 0.2485(4) 0.7729(4) 0.8951(3) 0.052(3) Uani 0.467(5) 1 d D U P A 2
H74A H 0.220793 0.783211 0.914013 0.063 Uiso 0.467(5) 1 calc R . P A 2

loop_
_atom_site_aniso_label
_atom_site_aniso_U_11
_atom_site_aniso_U_22
_atom_site_aniso_U_33
_atom_site_aniso_U_23
_atom_site_aniso_U_13
_atom_site_aniso_U_12
Cl1 0.1121(11) 0.1131(11) 0.0676(8) 0.0205(7) 0.0363(8) -0.0092(8)
Cl2 0.0848(10) 0.1503(14) 0.0877(10) 0.0330(9) -0.0249(8) -0.0230(9)
Cl3 0.0685(8) 0.0743(8) 0.1051(10) -0.0050(7) 0.0221(7) -0.0182(6)
C100 0.048(2) 0.061(3) 0.061(3) -0.001(2) 0.016(2) -0.0020(19)
O1 0.0763(19) 0.0448(15) 0.0452(15) -0.0106(12) 0.0183(14) -0.0083(13)
O2 0.0613(17) 0.0380(15) 0.0768(19) -0.0036(13) 0.0259(15) 0.0001(12)
O3 0.0646(18) 0.0569(17) 0.0553(17) 0.0081(13) 0.0183(14) -0.0066(13)
O4 0.0626(18) 0.0651(18) 0.0514(16) 0.0056(13) 0.0197(14) -0.0145(14)
O5 0.0474(15) 0.0587(16) 0.0396(15) -0.0054(12) 0.0015(12) 0.0033(12)
O6 0.0381(15) 0.0540(16) 0.0650(18) -0.0042(13) 0.0034(13) -0.0036(12)
C1 0.045(2) 0.035(2) 0.039(2) -0.0033(16) 0.0103(17) 0.0031(16)
C2 0.043(2) 0.041(2) 0.040(2) 0.0013(16) 0.0140(17) 0.0073(17)
C3 0.034(2) 0.038(2) 0.046(2) -0.0014(16) 0.0068(17) -0.0025(15)
C4 0.038(2) 0.036(2) 0.042(2) -0.0016(16) 0.0076(17) 0.0016(16)
C5 0.038(2) 0.041(2) 0.038(2) -0.0017(16) 0.0066(16) 0.0001(16)
C6 0.037(2) 0.037(2) 0.039(2) -0.0021(16) 0.0039(16) -0.0013(16)
C7 0.039(2) 0.041(2) 0.037(2) -0.0038(16) 0.0055(16) -0.0052(17)
C8 0.057(3) 0.044(2) 0.048(2) -0.0020(18) 0.009(2) -0.0077(19)
C9 0.078(3) 0.044(2) 0.051(3) -0.0035(18) 0.008(2) -0.014(2)
C10 0.068(3) 0.077(3) 0.042(2) -0.002(2) 0.006(2) -0.038(3)
C11 0.048(3) 0.076(3) 0.056(3) -0.005(2) 0.006(2) -0.019(2)
C12 0.043(2) 0.058(3) 0.047(2) -0.0040(19) 0.0025(18) -0.002(2)
C13 0.037(2) 0.037(2) 0.042(2) -0.0020(16) 0.0101(16) -0.0040(16)
C14 0.037(2) 0.043(2) 0.035(2) -0.0038(16) 0.0059(16) 0.0060(17)
C15 0.041(2) 0.055(2) 0.044(2) -0.0029(18) 0.0072(18) 0.0010(18)
C16 0.038(2) 0.057(3) 0.060(3) -0.002(2) 0.0078(19) 0.011(2)
C17 0.055(3) 0.051(2) 0.049(2) -0.0025(19) 0.004(2) 0.015(2)
C18 0.046(2) 0.044(2) 0.048(2) -0.0066(17) 0.0049(18) 0.0013(18)
C19 0.044(2) 0.040(2) 0.033(2) -0.0045(15) 0.0043(16) 0.0015(17)
C20 0.036(2) 0.0368(19) 0.045(2) -0.0060(16) 0.0098(17) -0.0068(16)
C21 0.035(2) 0.038(2) 0.038(2) -0.0044(15) 0.0076(16) 0.0054(16)
C22 0.0342(19) 0.0327(19) 0.044(2) -0.0038(16) 0.0123(16) 0.0034(15)
C23 0.039(2) 0.0365(19) 0.044(2) -0.0008(16) 0.0149(17) 0.0005(16)
C24 0.037(2) 0.044(2) 0.041(2) -0.0035(17) 0.0102(17) 0.0040(17)
C25 0.0321(19) 0.043(2) 0.042(2) -0.0100(17) 0.0045(17) -0.0002(16)
C26 0.039(2) 0.0349(19) 0.043(2) -0.0057(16) 0.0113(17) 0.0026(16)
C27 0.046(2) 0.042(2) 0.041(2) -0.0051(17) 0.0050(18) 0.0011(17)
C28 0.073(3) 0.076(3) 0.079(3) -0.004(3) 0.030(3) -0.018(3)
C29 0.074(3) 0.066(3) 0.086(4) -0.005(3) 0.018(3) -0.033(2)
C30 0.076(3) 0.042(2) 0.068(3) -0.006(2) 0.000(3) -0.009(2)
C31 0.052(2) 0.041(2) 0.055(2) -0.0027(18) 0.008(2) 0.0003(19)
C32 0.053(3) 0.051(2) 0.063(3) -0.005(2) 0.019(2) -0.014(2)
C33 0.038(2) 0.051(2) 0.041(2) -0.0028(17) 0.0072(17) -0.0017(17)
C34 0.034(2) 0.044(2) 0.037(2) 0.0025(16) 0.0059(16) 0.0001(17)
C35 0.047(2) 0.040(2) 0.045(2) 0.0015(17) 0.0078(18) -0.0018(18)
C36 0.039(2) 0.038(2) 0.041(2) 0.0015(16) 0.0068(17) -0.0019(17)
C37 0.040(2) 0.041(2) 0.036(2) 0.0024(16) 0.0078(16) -0.0029(17)
C38 0.040(2) 0.037(2) 0.041(2) 0.0053(16) 0.0050(17) -0.0026(17)
C39 0.034(2) 0.045(2) 0.039(2) 0.0069(16) 0.0010(16) -0.0027(17)
C40 0.038(2) 0.046(2) 0.046(2) 0.0018(18) 0.0026(18) -0.0008(17)
C41 0.038(2) 0.053(3) 0.076(3) 0.003(2) 0.006(2) -0.0024(19)
C42 0.046(3) 0.051(3) 0.085(3) -0.005(2) 0.006(2) -0.007(2)
C43 0.057(3) 0.046(3) 0.097(4) -0.012(3) -0.008(3) -0.001(2)
C44 0.064(3) 0.060(3) 0.064(3) -0.011(2) 0.003(2) 0.001(2)
C45 0.049(2) 0.051(2) 0.057(3) 0.000(2) 0.002(2) -0.0005(19)
C46 0.036(2) 0.037(2) 0.044(2) 0.0006(16) 0.0080(17) -0.0058(16)
C47 0.036(2) 0.046(2) 0.050(2) 0.0046(18) 0.0155(18) -0.0049(17)
C48 0.031(2) 0.053(2) 0.038(2) 0.0017(17) 0.0043(17) -0.0021(17)
C49 0.038(2) 0.039(2) 0.043(2) -0.0068(16) 0.0052(17) -0.0056(16)
C50 0.043(2) 0.061(3) 0.054(3) 0.001(2) 0.009(2) -0.0034(19)
C51 0.056(3) 0.085(3) 0.051(3) 0.020(2) -0.003(2) -0.015(2)
C52 0.050(3) 0.075(3) 0.055(3) 0.025(2) 0.001(2) -0.009(2)
C53 0.042(2) 0.050(2) 0.062(3) 0.014(2) 0.010(2) -0.0058(18)
C54 0.0318(19) 0.043(2) 0.037(2) 0.0033(16) 0.0009(16) 0.0010(16)
C55 0.0323(19) 0.038(2) 0.042(2) -0.0032(16) 0.0024(16) -0.0048(15)
C56 0.034(2) 0.042(2) 0.038(2) 0.0026(16) 0.0038(16) 0.0002(16)
C57 0.031(2) 0.056(2) 0.043(2) 0.0112(19) 0.0016(17) -0.0052(17)
C58 0.033(2) 0.057(2) 0.039(2) 0.0005(18) 0.0047(17) -0.0012(17)
C59 0.0317(19) 0.043(2) 0.041(2) 0.0008(17) 0.0018(16) 0.0002(16)
C60 0.042(2) 0.041(2) 0.048(2) 0.0087(17) 0.0045(18) -0.0032(18)
C61 0.047(3) 0.048(3) 0.083(3) 0.002(2) 0.002(2) -0.004(2)
C62 0.062(3) 0.053(3) 0.132(5) -0.005(3) 0.007(3) -0.020(3)
C63 0.096(4) 0.047(3) 0.133(5) -0.007(3) 0.015(4) -0.002(3)
C64 0.089(4) 0.051(3) 0.114(4) 0.000(3) 0.003(3) 0.023(3)
C65 0.054(3) 0.051(3) 0.080(3) -0.001(2) 0.003(2) 0.002(2)
C66 0.040(2) 0.059(2) 0.054(2) 0.0015(19) 0.0127(19) 0.0043(18)
C67 0.037(2) 0.054(2) 0.045(2) -0.0015(19) 0.0118(18) 0.0069(18)
C68 0.040(2) 0.047(2) 0.047(2) -0.0067(18) 0.0123(18) -0.0044(17)
C69 0.042(2) 0.040(2) 0.044(2) -0.0051(16) 0.0183(18) -0.0031(17)
C70 0.045(2) 0.037(2) 0.047(2) -0.0050(17) 0.0177(18) 0.0004(17)
C71 0.044(2) 0.040(2) 0.044(2) -0.0076(17) 0.0156(18) -0.0030(17)
C72 0.051(2) 0.044(2) 0.042(2) 0.0029(17) 0.0194(19) 0.0031(18)
C73 0.053(2) 0.041(2) 0.053(2) 0.0015(18) 0.017(2) 0.0003(18)
C74 0.049(4) 0.046(3) 0.040(4) 0.000(3) 0.008(3) -0.008(3)
C75 0.054(4) 0.048(4) 0.057(4) -0.002(3) 0.010(3) -0.001(3)
C76 0.060(4) 0.069(4) 0.074(4) -0.009(3) 0.022(4) -0.011(3)
C77 0.057(4) 0.070(4) 0.079(4) -0.007(3) 0.020(3) 0.002(3)
C78 0.057(4) 0.060(4) 0.071(4) -0.007(3) 0.015(3) -0.005(3)
C79 0.046(2) 0.041(2) 0.041(2) -0.0042(16) 0.0090(18) -0.0033(17)
C80 0.050(2) 0.040(2) 0.042(2) -0.0057(16) 0.0164(18) -0.0030(18)
C81 0.046(2) 0.041(2) 0.040(2) -0.0036(16) 0.0171(18) -0.0046(17)
C82 0.044(2) 0.046(2) 0.050(2) -0.0056(18) 0.0175(18) -0.0079(17)
C83 0.051(2) 0.039(2) 0.049(2) 0.0026(17) 0.0156(19) 0.0047(18)
C84 0.068(3) 0.056(3) 0.069(3) 0.006(2) 0.033(2) 0.001(2)
C85 0.087(3) 0.059(3) 0.073(3) 0.007(2) 0.047(3) 0.007(3)
C86 0.088(3) 0.059(3) 0.047(3) 0.005(2) 0.024(2) 0.020(3)
C87 0.067(3) 0.050(2) 0.045(2) 0.0072(19) 0.012(2) 0.015(2)
C88 0.054(2) 0.042(2) 0.045(2) 0.0053(18) 0.0126(19) 0.0148(19)
C89 0.046(2) 0.041(2) 0.044(2) 0.0001(16) 0.0165(18) -0.0087(17)
C90 0.054(2) 0.036(2) 0.042(2) -0.0013(16) 0.0201(19) -0.0023(18)
C91 0.048(2) 0.041(2) 0.036(2) 0.0015(16) 0.0158(17) -0.0030(17)
C92 0.050(2) 0.041(2) 0.036(2) -0.0024(16) 0.0146(18) -0.0058(17)
C93 0.046(2) 0.046(2) 0.055(3) -0.0117(18) 0.021(2) -0.0055(18)
C94 0.080(3) 0.098(4) 0.055(3) -0.008(2) 0.022(3) -0.039(3)
C95 0.070(3) 0.137(5) 0.055(3) -0.018(3) 0.011(3) -0.042(3)
C96 0.056(3) 0.073(3) 0.086(4) -0.013(3) 0.012(3) -0.024(2)
C97 0.063(3) 0.074(3) 0.086(4) 0.018(3) 0.003(3) -0.027(3)
C98 0.063(3) 0.062(3) 0.067(3) 0.020(2) 0.016(2) -0.012(2)
C99 0.050(2) 0.044(2) 0.038(2) 0.0058(16) 0.0081(18) 0.0045(17)
C78A 0.056(4) 0.058(4) 0.070(5) -0.005(4) 0.018(4) -0.007(3)
C77A 0.062(4) 0.070(4) 0.070(4) 0.003(3) 0.027(3) -0.001(3)
C76A 0.062(4) 0.069(4) 0.065(4) 0.002(4) 0.021(4) -0.011(3)
C75A 0.070(5) 0.061(4) 0.075(4) -0.013(4) 0.019(4) -0.007(4)
C74A 0.059(4) 0.058(4) 0.042(4) -0.009(3) 0.020(3) -0.010(3)

loop_
_atom_type_symbol
_atom_type_description
_atom_type_scat_dispersion_real
_atom_type_scat_dispersion_imag
_atom_type_scat_source
C C 0.0033 0.0016 'International Tables Vol C Tables 4.2.6.8 and 6.1.1.4'
H H 0.0000 0.0000 'International Tables Vol C Tables 4.2.6.8 and 6.1.1.4'
Cl Cl 0.1484 0.1585 'International Tables Vol C Tables 4.2.6.8 and 6.1.1.4'
O O 0.0106 0.0060 'International Tables Vol C Tables 4.2.6.8 and 6.1.1.4'

loop_
_geom_angle_atom_site_label_1
_geom_angle_atom_site_label_2
_geom_angle_atom_site_label_3
_geom_angle
Cl1 C100 Cl3 110.9(2)
Cl1 C100 H100 107.6
Cl2 C100 Cl1 112.1(2)
Cl2 C100 Cl3 110.9(2)
Cl2 C100 H100 107.6
Cl3 C100 H100 107.6
C1 O1 H1 109.5
C90 O2 H2 109.5
C72 O3 H3 109.5
C57 O4 H4 109.4
C25 O5 H5 109.4
C39 O6 H6 109.4
O1 C1 C2 117.2(3)
O1 C1 C6 121.1(3)
C2 C1 C6 121.6(2)
C1 C2 C99 120.9(3)
C3 C2 C1 119.5(3)
C3 C2 C99 119.6(3)
C2 C3 H3A 119.8
C4 C3 C2 120.5(3)
C4 C3 H3A 119.8
C3 C4 C5 120.4(3)
C3 C4 C20 125.9(3)
C5 C4 C20 113.5(3)
C4 C5 C6 120.6(3)
C4 C5 C13 112.0(3)
C6 C5 C13 127.3(3)
C1 C6 C7 119.6(3)
C5 C6 C1 117.4(3)
C5 C6 C7 122.9(3)
C8 C7 C6 120.5(3)
C8 C7 C12 118.7(3)
C12 C7 C6 120.9(3)
C7 C8 H8 119.8
C7 C8 C9 120.4(4)
C9 C8 H8 119.8
C8 C9 H9 120.0
C10 C9 C8 120.0(4)
C10 C9 H9 120.0
C9 C10 H10 120.1
C9 C10 C11 119.7(4)
C11 C10 H10 120.1
C10 C11 H11 120.0
C12 C11 C10 120.0(4)
C12 C11 H11 120.0
C7 C12 H12 119.4
C11 C12 C7 121.2(4)
C11 C12 H12 119.4
C5 C13 H13 112.6
C14 C13 C5 104.7(3)
C14 C13 H13 112.6
C14 C13 C22 105.3(3)
C22 C13 C5 108.5(3)
C22 C13 H13 112.6
C15 C14 C13 127.4(3)
C15 C14 C19 120.0(3)
C19 C14 C13 112.6(3)
C14 C15 H15 120.4
C14 C15 C16 119.2(3)
C16 C15 H15 120.4
C15 C16 H16 119.7
C17 C16 C15 120.6(3)
C17 C16 H16 119.7
C16 C17 H17 119.6
C16 C17 C18 120.8(3)
C18 C17 H17 119.6
C17 C18 H18 120.5
C19 C18 C17 118.9(3)
C19 C18 H18 120.5
C14 C19 C20 112.8(3)
C18 C19 C14 120.5(3)
C18 C19 C20 126.7(3)
C4 C20 H20 113.0
C19 C20 C4 104.1(3)
C19 C20 H20 113.0
C21 C20 C4 106.6(3)
C21 C20 C19 106.5(3)
C21 C20 H20 113.0
C22 C21 C20 112.8(3)
C26 C21 C20 126.4(3)
C26 C21 C22 120.6(3)
C21 C22 C13 112.8(3)
C23 C22 C13 127.1(3)
C23 C22 C21 120.0(3)
C22 C23 H23 119.3
C22 C23 C24 121.4(3)
C24 C23 H23 119.3
C23 C24 C25 118.0(3)
C23 C24 C33 121.5(3)
C25 C24 C33 120.5(3)
O5 C25 C24 118.7(3)
O5 C25 C26 119.5(3)
C26 C25 C24 121.8(2)
C21 C26 C25 118.1(3)
C21 C26 C27 122.8(3)
C25 C26 C27 119.0(3)
C31 C27 C26 121.8(3)
C32 C27 C26 120.0(3)
C32 C27 C31 118.1(3)
C29 C28 H28 119.7
C29 C28 C32 120.6(4)
C32 C28 H28 119.7
C28 C29 H29 120.3
C28 C29 C30 119.3(4)
C30 C29 H29 120.3
C29 C30 H30 120.0
C31 C30 C29 120.0(4)
C31 C30 H30 120.0
C27 C31 H31 119.5
C30 C31 C27 120.9(4)
C30 C31 H31 119.5
C27 C32 H32 119.5
C28 C32 C27 121.1(4)
C28 C32 H32 119.5
C24 C33 H33A 109.2
C24 C33 H33B 109.2
H33A C33 H33B 107.9
C34 C33 C24 112.2(3)
C34 C33 H33A 109.2
C34 C33 H33B 109.2
C35 C34 C33 121.1(3)
C35 C34 C39 117.9(3)
C39 C34 C33 120.8(3)
C34 C35 H35 119.5
C36 C35 C34 121.0(3)
C36 C35 H35 119.5
C35 C36 C37 120.6(3)
C35 C36 C49 126.5(3)
C37 C36 C49 112.7(3)
C36 C37 C46 112.7(3)
C38 C37 C36 120.1(3)
C38 C37 C46 127.1(3)
C37 C38 C39 118.3(3)
C37 C38 C40 121.6(3)
C39 C38 C40 120.1(3)
O6 C39 C34 116.6(3)
O6 C39 C38 121.4(3)
C34 C39 C38 122.0(2)
C41 C40 C38 121.1(3)
C41 C40 C45 118.7(4)
C45 C40 C38 120.2(3)
C40 C41 H41 119.2
C42 C41 C40 121.6(4)
C42 C41 H41 119.2
C41 C42 H42 120.8
C41 C42 C43 118.5(4)
C43 C42 H42 120.8
C42 C43 H43 119.4
C44 C43 C42 121.2(4)
C44 C43 H43 119.4
C43 C44 H44 120.2
C43 C44 C45 119.6(4)
C45 C44 H44 120.2
C40 C45 H45 119.7
C44 C45 C40 120.5(4)
C44 C45 H45 119.7
C37 C46 H46 112.6
C37 C46 C54 104.6(3)
C47 C46 C37 108.3(3)
C47 C46 H46 112.6
C47 C46 C54 105.5(3)
C54 C46 H46 112.6
C48 C47 C46 112.7(3)
C53 C47 C46 127.2(3)
C53 C47 C48 120.1(3)
C47 C48 C49 112.6(3)
C50 C48 C47 119.9(3)
C50 C48 C49 127.5(3)
C36 C49 H49 112.7
C36 C49 C55 104.7(3)
C48 C49 C36 106.9(3)
C48 C49 H49 112.7
C48 C49 C55 106.7(3)
C55 C49 H49 112.7
C48 C50 H50 120.3
C48 C50 C51 119.4(4)
C51 C50 H50 120.3
C50 C51 H51 119.8
C52 C51 C50 120.3(4)
C52 C51 H51 119.8
C51 C52 H52 119.6
C51 C52 C53 120.8(4)
C53 C52 H52 119.6
C47 C53 H53 120.3
C52 C53 C47 119.5(4)
C52 C53 H53 120.3
C55 C54 C46 112.7(3)
C59 C54 C46 126.6(3)
C59 C54 C55 120.7(3)
C54 C55 C49 112.3(3)
C54 C55 C56 120.1(3)
C56 C55 C49 127.6(3)
C55 C56 C60 123.2(3)
C57 C56 C55 117.6(3)
C57 C56 C60 118.9(3)
O4 C57 C56 122.0(3)
O4 C57 C58 115.2(3)
C56 C57 C58 122.8(3)
C57 C58 C66 121.1(3)
C59 C58 C57 117.4(3)
C59 C58 C66 121.5(3)
C54 C59 C58 121.4(3)
C54 C59 H59 119.3
C58 C59 H59 119.3
C61 C60 C56 121.0(3)
C61 C60 C65 118.4(4)
C65 C60 C56 120.6(3)
C60 C61 H61 119.5
C62 C61 C60 121.0(4)
C62 C61 H61 119.5
C61 C62 H62 119.9
C63 C62 C61 120.3(4)
C63 C62 H62 119.9
C62 C63 H63 119.9
C62 C63 C64 120.1(4)
C64 C63 H63 119.9
C63 C64 H64 120.3
C65 C64 C63 119.4(4)
C65 C64 H64 120.3
C60 C65 H65 119.6
C64 C65 C60 120.8(4)
C64 C65 H65 119.6
C58 C66 H66A 108.6
C58 C66 H66B 108.6
H66A C66 H66B 107.5
C67 C66 C58 114.9(3)
C67 C66 H66A 108.6
C67 C66 H66B 108.6
C68 C67 C66 121.3(3)
C68 C67 C72 117.6(3)
C72 C67 C66 121.1(3)
C67 C68 H68 119.4
C69 C68 C67 121.3(3)
C69 C68 H68 119.4
C68 C69 C70 120.6(3)
C68 C69 C82 126.4(3)
C70 C69 C82 113.0(3)
C69 C70 C79 112.4(3)
C71 C70 C69 120.4(3)
C71 C70 C79 127.2(3)
C70 C71 C72 118.0(3)
C70 C71 C73 123.0(3)
C72 C71 C73 119.1(3)
O3 C72 C67 116.5(3)
O3 C72 C71 121.4(3)
C67 C72 C71 122.1(3)
C74 C73 C71 119.0(4)
C78 C73 C71 122.7(4)
C78 C73 C74 118.2(5)
C78A C73 C71 115.6(4)
C74A C73 C71 126.1(5)
C74A C73 C78A 118.1(6)
C73 C74 H74 118.8
C75 C74 C73 122.4(7)
C75 C74 H74 118.8
C74 C75 H75 121.2
C74 C75 C76 117.7(8)
C76 C75 H75 121.2
C75 C76 H76 119.8
C77 C76 C75 120.4(7)
C77 C76 H76 119.8
C76 C77 H77 120.0
C78 C77 C76 120.1(5)
C78 C77 H77 120.0
C73 C78 C77 121.3(6)
C73 C78 H78 119.4
C77 C78 H78 119.4
C70 C79 H79 112.9
C80 C79 C70 106.5(3)
C80 C79 H79 112.9
C88 C79 C70 105.7(3)
C88 C79 H79 112.9
C88 C79 C80 105.4(3)
C81 C80 C79 112.8(3)
C92 C80 C79 126.5(3)
C92 C80 C81 120.7(3)
C80 C81 C82 112.7(3)
C89 C81 C80 121.5(3)
C89 C81 C82 125.8(3)
C69 C82 C81 105.2(3)
C69 C82 H82 112.8
C81 C82 H82 112.8
C83 C82 C69 105.7(3)
C83 C82 C81 106.9(3)
C83 C82 H82 112.8
C84 C83 C82 127.5(4)
C84 C83 C88 119.3(4)
C88 C83 C82 113.2(3)
C83 C84 H84 119.9
C85 C84 C83 120.3(4)
C85 C84 H84 119.9
C84 C85 H85 119.9
C84 C85 C86 120.1(4)
C86 C85 H85 119.9
C85 C86 H86 119.7
C85 C86 C87 120.5(4)
C87 C86 H86 119.7
C86 C87 H87 120.4
C88 C87 C86 119.2(4)
C88 C87 H87 120.4
C83 C88 C79 112.8(3)
C87 C88 C79 126.6(4)
C87 C88 C83 120.6(4)
C81 C89 C90 117.6(3)
C81 C89 C93 121.5(3)
C90 C89 C93 120.7(3)
O2 C90 C89 120.5(3)
O2 C90 C91 118.0(3)
C91 C90 C89 121.5(3)
C90 C91 C92 118.9(3)
C90 C91 C99 121.1(3)
C92 C91 C99 119.8(3)
C80 C92 C91 119.8(3)
C80 C92 H92 120.1
C91 C92 H92 120.1
C94 C93 C89 120.4(3)
C98 C93 C89 121.2(4)
C98 C93 C94 118.3(4)
C93 C94 H94 119.4
C95 C94 C93 121.3(4)
C95 C94 H94 119.4
C94 C95 H95 120.4
C96 C95 C94 119.3(4)
C96 C95 H95 120.4
C95 C96 H96 119.8
C95 C96 C97 120.4(4)
C97 C96 H96 119.8
C96 C97 H97 120.1
C96 C97 C98 119.7(4)
C98 C97 H97 120.1
C93 C98 C97 121.0(4)
C93 C98 H98 119.5
C97 C98 H98 119.5
C2 C99 C91 111.4(3)
C2 C99 H99A 109.4
C2 C99 H99B 109.4
C91 C99 H99A 109.4
C91 C99 H99B 109.4
H99A C99 H99B 108.0
C73 C78A H78A 119.7
C77A C78A C73 120.6(6)
C77A C78A H78A 119.7
C78A C77A H77A 119.0
C76A C77A C78A 121.9(8)
C76A C77A H77A 119.0
C77A C76A H76A 121.8
C77A C76A C75A 116.3(9)
C75A C76A H76A 121.8
C76A C75A H75A 118.1
C76A C75A C74A 123.7(10)
C74A C75A H75A 118.1
C73 C74A C75A 119.4(8)
C73 C74A H74A 120.3
C75A C74A H74A 120.3

loop_
_geom_bond_atom_site_label_1
_geom_bond_atom_site_label_2
_geom_bond_distance
Cl1 C100 1.725(4)
Cl2 C100 1.708(4)
Cl3 C100 1.745(4)
C100 H100 0.9800
O1 H1 0.8202
O1 C1 1.3703(10)
O2 H2 0.8201
O2 C90 1.3710(10)
O3 H3 0.8203
O3 C72 1.3711(10)
O4 H4 0.8198
O4 C57 1.3704(10)
O5 H5 0.8197
O5 C25 1.3704(10)
O6 H6 0.8203
O6 C39 1.3708(10)
C1 C2 1.388(4)
C1 C6 1.414(4)
C2 C3 1.384(4)
C2 C99 1.520(5)
C3 H3A 0.9300
C3 C4 1.378(4)
C4 C5 1.399(4)
C4 C20 1.531(4)
C5 C6 1.401(4)
C5 C13 1.535(5)
C6 C7 1.495(4)
C7 C8 1.382(5)
C7 C12 1.388(5)
C8 H8 0.9300
C8 C9 1.387(5)
C9 H9 0.9300
C9 C10 1.378(6)
C10 H10 0.9300
C10 C11 1.384(6)
C11 H11 0.9300
C11 C12 1.365(5)
C12 H12 0.9300
C13 H13 0.9800
C13 C14 1.516(4)
C13 C22 1.523(4)
C14 C15 1.375(5)
C14 C19 1.408(5)
C15 H15 0.9300
C15 C16 1.395(5)
C16 H16 0.9300
C16 C17 1.374(5)
C17 H17 0.9300
C17 C18 1.391(5)
C18 H18 0.9300
C18 C19 1.378(4)
C19 C20 1.530(5)
C20 H20 0.9800
C20 C21 1.518(5)
C21 C22 1.405(4)
C21 C26 1.392(4)
C22 C23 1.370(4)
C23 H23 0.9300
C23 C24 1.395(4)
C24 C25 1.406(5)
C24 C33 1.522(5)
C25 C26 1.402(4)
C26 C27 1.490(5)
C27 C31 1.390(5)
C27 C32 1.389(5)
C28 H28 0.9300
C28 C29 1.374(6)
C28 C32 1.377(5)
C29 H29 0.9300
C29 C30 1.390(6)
C30 H30 0.9300
C30 C31 1.383(5)
C31 H31 0.9300
C32 H32 0.9300
C33 H33A 0.9700
C33 H33B 0.9700
C33 C34 1.516(5)
C34 C35 1.391(5)
C34 C39 1.396(4)
C35 H35 0.9300
C35 C36 1.371(5)
C36 C37 1.394(4)
C36 C49 1.521(5)
C37 C38 1.389(4)
C37 C46 1.518(5)
C38 C39 1.399(4)
C38 C40 1.504(5)
C40 C41 1.394(5)
C40 C45 1.397(5)
C41 H41 0.9300
C41 C42 1.379(5)
C42 H42 0.9300
C42 C43 1.394(6)
C43 H43 0.9300
C43 C44 1.383(6)
C44 H44 0.9300
C44 C45 1.382(5)
C45 H45 0.9300
C46 H46 0.9800
C46 C47 1.514(5)
C46 C54 1.519(5)
C47 C48 1.403(5)
C47 C53 1.388(5)
C48 C49 1.513(5)
C48 C50 1.376(5)
C49 H49 0.9800
C49 C55 1.525(5)
C50 H50 0.9300
C50 C51 1.407(5)
C51 H51 0.9300
C51 C52 1.367(5)
C52 H52 0.9300
C52 C53 1.384(5)
C53 H53 0.9300
C54 C55 1.402(4)
C54 C59 1.365(4)
C55 C56 1.404(5)
C56 C57 1.392(5)
C56 C60 1.495(5)
C57 C58 1.407(5)
C58 C59 1.391(5)
C58 C66 1.503(5)
C59 H59 0.9300
C60 C61 1.379(5)
C60 C65 1.384(5)
C61 H61 0.9300
C61 C62 1.378(5)
C62 H62 0.9300
C62 C63 1.353(6)
C63 H63 0.9300
C63 C64 1.390(7)
C64 H64 0.9300
C64 C65 1.379(6)
C65 H65 0.9300
C66 H66A 0.9700
C66 H66B 0.9700
C66 C67 1.494(5)
C67 C68 1.387(5)
C67 C72 1.404(5)
C68 H68 0.9300
C68 C69 1.374(5)
C69 C70 1.393(5)
C69 C82 1.530(5)
C70 C71 1.388(5)
C70 C79 1.527(5)
C71 C72 1.406(5)
C71 C73 1.495(5)
C73 C74 1.399(7)
C73 C78 1.366(7)
C73 C78A 1.438(7)
C73 C74A 1.353(7)
C74 H74 0.9300
C74 C75 1.382(7)
C75 H75 0.9300
C75 C76 1.400(8)
C76 H76 0.9300
C76 C77 1.387(7)
C77 H77 0.9300
C77 C78 1.376(6)
C78 H78 0.9300
C79 H79 0.9800
C79 C80 1.527(5)
C79 C88 1.525(5)
C80 C81 1.386(5)
C80 C92 1.375(5)
C81 C82 1.535(5)
C81 C89 1.381(5)
C82 H82 0.9800
C82 C83 1.495(5)
C83 C84 1.393(5)
C83 C88 1.392(5)
C84 H84 0.9300
C84 C85 1.374(5)
C85 H85 0.9300
C85 C86 1.381(6)
C86 H86 0.9300
C86 C87 1.392(5)
C87 H87 0.9300
C87 C88 1.382(5)
C89 C90 1.412(5)
C89 C93 1.491(5)
C90 C91 1.392(5)
C91 C92 1.405(4)
C91 C99 1.523(5)
C92 H92 0.9300
C93 C94 1.384(5)
C93 C98 1.370(5)
C94 H94 0.9300
C94 C95 1.380(6)
C95 H95 0.9300
C95 C96 1.365(6)
C96 H96 0.9300
C96 C97 1.377(6)
C97 H97 0.9300
C97 C98 1.377(6)
C98 H98 0.9300
C99 H99A 0.9700
C99 H99B 0.9700
C78A H78A 0.9300
C78A C77A 1.382(7)
C77A H77A 0.9300
C77A C76A 1.369(7)
C76A H76A 0.9300
C76A C75A 1.392(9)
C75A H75A 0.9300
C75A C74A 1.400(8)
C74A H74A 0.9300

loop_
_smtbx_masks_void_nr
_smtbx_masks_void_average_x
_smtbx_masks_void_average_y
_smtbx_masks_void_average_z
_smtbx_masks_void_volume
_smtbx_masks_void_count_electrons
1 -0.500 0.000 0.000 954.4 227.4
2 -0.500 0.500 0.500 954.4 227.4
